data_7129428
loop_
_publ_author_name
'Vogler, Daniel'
'Haas, Lea'
'Wolf, Nina'
'Kaifer, Elisabeth'
'Himmel, Hans-J\"org'

_publ_section_title
;
 Derivatization of an especially electron-rich diborane
;
_journal_name_full 'Chemical Communications'
_journal_paper_doi 10.1039/D1CC06359F
_journal_year 2022
_chemical_formula_moiety 'C15 H23 B2 Br N7 S'
_chemical_formula_sum 'C15 H23 B2 Br N7 S'
_chemical_formula_weight 434.99
_space_group_crystal_system orthorhombic
_space_group_IT_number 61
_space_group_name_Hall '-P 2ac 2ab'
_space_group_name_H-M_alt 'P b c a'
_atom_sites_solution_hydrogens geom
_audit_creation_date 2021-05-25
_audit_creation_method
;
Olex2 1.3
(compiled 2020.11.12 svn.r5f609507 for OlexSys, GUI svn.r6226)
;
_audit_update_record
;
2021-11-05 deposited with the CCDC.	2021-12-06 downloaded from the CCDC.
;
_cell_angle_alpha 90
_cell_angle_beta 90
_cell_angle_gamma 90
_cell_formula_units_Z 8
_cell_length_a 16.7035(10)
_cell_length_b 15.5342(9)
_cell_length_c 16.8091(10)
_cell_measurement_reflns_used 8115
_cell_measurement_temperature 100.0
_cell_measurement_theta_max 24.34
_cell_measurement_theta_min 2.16
_cell_volume 4361.5(4)
_computing_cell_refinement 'SAINT V8.40B (Bruker, 2016)'
_computing_data_collection 'APEX 3 V2019.11-0 (Bruker, 2019)'
_computing_data_reduction 'SAINT V8.40B (Bruker, 2016)'
_computing_molecular_graphics 'Olex2 1.3 (Dolomanov et al., 2009)'
_computing_publication_material 'Olex2 1.3 (Dolomanov et al., 2009)'
_computing_structure_refinement 'XL  (Sheldrick, 2008)'
_computing_structure_solution 'SHELXT 2018/2 (Sheldrick, 2018)'
_diffrn_ambient_temperature 100.0
_diffrn_detector 'Bruker Photon III detector'
_diffrn_detector_type 'CPAD detector'
_diffrn_measured_fraction_theta_full 0.999
_diffrn_measured_fraction_theta_max 1.000
_diffrn_measurement_device 'three-circle diffractometer'
_diffrn_measurement_device_type 'Bruker D8-Venture'
_diffrn_measurement_method '\w and \f scans'
_diffrn_radiation_monochromator 'mirror optics'
_diffrn_radiation_probe x-ray
_diffrn_radiation_type MoK\a
_diffrn_radiation_wavelength 0.71073
_diffrn_reflns_av_R_equivalents 0.1664
_diffrn_reflns_av_unetI/netI 0.0578
_diffrn_reflns_Laue_measured_fraction_full 0.999
_diffrn_reflns_Laue_measured_fraction_max 1.000
_diffrn_reflns_limit_h_max 20
_diffrn_reflns_limit_h_min -20
_diffrn_reflns_limit_k_max 19
_diffrn_reflns_limit_k_min -19
_diffrn_reflns_limit_l_max 20
_diffrn_reflns_limit_l_min -20
_diffrn_reflns_number 80071
_diffrn_reflns_point_group_measured_fraction_full 0.999
_diffrn_reflns_point_group_measured_fraction_max 1.000
_diffrn_reflns_theta_full 25.242
_diffrn_reflns_theta_max 26.000
_diffrn_reflns_theta_min 2.162
_diffrn_source 'microfocus sealed X-ray tube'
_diffrn_source_current 1.4
_diffrn_source_power 0.07
_diffrn_source_type 'Incoatec I\ms'
_diffrn_source_voltage 50.0
_diffrn_standards_number 0
_exptl_absorpt_coefficient_mu 1.994
_exptl_absorpt_correction_T_max 0.7453
_exptl_absorpt_correction_T_min 0.6079
_exptl_absorpt_correction_type multi-scan
_exptl_absorpt_process_details
;
SADABS-2016/2 (Bruker,2016/2) was used for absorption correction.
wR2(int) was 0.1285 before and 0.0787 after correction.
The Ratio of minimum to maximum transmission is 0.8156.
The \l/2 correction factor is Not present.
;
_exptl_crystal_colour colourless
_exptl_crystal_colour_primary colourless
_exptl_crystal_density_diffrn 1.325
_exptl_crystal_description needle
_exptl_crystal_F_000 1784
_exptl_crystal_size_max 0.268
_exptl_crystal_size_mid 0.122
_exptl_crystal_size_min 0.108
_refine_diff_density_max 0.959
_refine_diff_density_min -1.024
_refine_diff_density_rms 0.151
_refine_ls_extinction_method none
_refine_ls_goodness_of_fit_ref 1.122
_refine_ls_hydrogen_treatment constr
_refine_ls_matrix_type full
_refine_ls_number_parameters 245
_refine_ls_number_reflns 4282
_refine_ls_number_restraints 42
_refine_ls_restrained_S_all 1.117
_refine_ls_R_factor_all 0.1105
_refine_ls_R_factor_gt 0.0940
_refine_ls_shift/su_max 0.000
_refine_ls_shift/su_mean 0.000
_refine_ls_structure_factor_coef Fsqd
_refine_ls_weighting_details 'w=1/[\s^2^(Fo^2^)+(0.0308P)^2^+73.2237P] where P=(Fo^2^+2Fc^2^)/3'
_refine_ls_weighting_scheme calc
_refine_ls_wR_factor_gt 0.2102
_refine_ls_wR_factor_ref 0.2208
_reflns_Friedel_coverage 0.000
_reflns_number_gt 3407
_reflns_number_total 4282
_reflns_threshold_expression 'I > 2\s(I)'
_cod_data_source_file d1cc06359f2.cif
_cod_data_source_block mo_2021_dv294_0ma_pl
_cod_database_code 7129428
_shelx_shelxl_version_number 2018/3
_shelx_space_group_comment
;
The symmetry employed for this shelxl refinement is uniquely defined
by the following loop, which should always be used as a source of
symmetry information in preference to the above space-group names.
They are only intended as comments.
;
_olex2_refinement_description
;
1. Fixed Uiso
 At 1.2 times of:
  All C(H) groups, All C(H,H) groups, All C(H,H,H,H) groups
2. Uiso/Uaniso restraints and constraints
N7 \\sim C15 \\sim S1: within 1.7A with sigma of 0.04 and sigma for terminal
atoms of 0.08 within 1.7A
C13B \\sim C14 \\sim C12 \\sim C13: within 1.7A with sigma of 0.04 and sigma
for terminal atoms of 0.08 within 1.7A
3. Others
 Sof(H12C)=Sof(H12D)=Sof(H14C)=Sof(H14D)=1-FVAR(1)
 Sof(H12A)=Sof(H12B)=Sof(H14A)=Sof(H14B)=FVAR(1)
 Fixed Sof: C13(0.7) H13A(0.7) H13B(0.7) C13B(0.3) H13C(0.3) H13D(0.3)
4.a Secondary CH2 refined with riding coordinates:
 C2(H2A,H2B), C3(H3A,H3B), C4(H4A,H4B), C6(H6A,H6B), C7(H7A,H7B), C9(H9A,H9B),
 C10(H10A,H10B), C11(H11A,H11B), C12(H12A,H12B), C12(H12C,H12D), C13(H13A,H13B),
  C13B(H13C,H13D), C14(H14A,H14B), C14(H14C,H14D)
4.b Aromatic/amide H refined with riding coordinates:
 C5(H5)
;
_smtbx_masks_void_probe_radius 1.2
_smtbx_masks_void_truncation_radius 1.2
_olex2_submission_special_instructions 'No special instructions were received'

loop_
_space_group_symop_operation_xyz
'x, y, z'
'-x+1/2, -y, z+1/2'
'x+1/2, -y+1/2, -z'
'-x, y+1/2, -z+1/2'
'-x, -y, -z'
'x-1/2, y, -z-1/2'
'-x-1/2, y-1/2, z'
'x, -y-1/2, z-1/2'

loop_
_atom_site_label
_atom_site_type_symbol
_atom_site_fract_x
_atom_site_fract_y
_atom_site_fract_z
_atom_site_U_iso_or_equiv
_atom_site_adp_type
_atom_site_occupancy
_atom_site_site_symmetry_order
_atom_site_calc_flag
_atom_site_refinement_flags_posn
_atom_site_refinement_flags_adp
_atom_site_refinement_flags_occupancy
_atom_site_disorder_assembly
_atom_site_disorder_group
Br1 Br 0.53191(5) 0.34971(5) 0.13797(5) 0.0318(2) Uani 1 1 d . . . . .
S1 S 0.65594(17) 0.48474(19) 0.43113(18) 0.0534(7) Uani 1 1 d . U . . .
N1 N 0.3982(4) 0.2748(4) 0.2266(4) 0.0236(14) Uani 1 1 d . . . . .
N2 N 0.4220(3) 0.2959(4) 0.3580(4) 0.0213(13) Uani 1 1 d . . . . .
N3 N 0.2876(4) 0.2887(5) 0.3133(4) 0.0301(16) Uani 1 1 d . . . . .
N4 N 0.5262(4) 0.1812(4) 0.2162(4) 0.0228(13) Uani 1 1 d . . . . .
N5 N 0.5509(4) 0.2023(4) 0.3488(4) 0.0205(13) Uani 1 1 d . . . . .
N6 N 0.5892(4) 0.0705(4) 0.2903(4) 0.0236(14) Uani 1 1 d . . . . .
N7 N 0.5604(4) 0.3673(5) 0.3644(4) 0.0293(16) Uani 1 1 d . U . . .
C1 C 0.3687(4) 0.2861(5) 0.2998(5) 0.0243(16) Uani 1 1 d . . . . .
C2 C 0.3473(5) 0.2594(6) 0.1586(5) 0.0300(18) Uani 1 1 d . . . . .
H2A H 0.342215 0.196660 0.149641 0.036 Uiso 1 1 calc R U . . .
H2B H 0.372012 0.285152 0.110608 0.036 Uiso 1 1 calc R U . . .
C3 C 0.2651(5) 0.2981(6) 0.1714(6) 0.037(2) Uani 1 1 d . . . . .
H3A H 0.268881 0.361592 0.168670 0.045 Uiso 1 1 calc R U . . .
H3B H 0.228836 0.278707 0.128370 0.045 Uiso 1 1 calc R U . . .
C4 C 0.2311(5) 0.2729(6) 0.2489(6) 0.040(2) Uani 1 1 d . . . . .
H4A H 0.181438 0.306034 0.258661 0.049 Uiso 1 1 calc R U . . .
H4B H 0.217054 0.211025 0.247746 0.049 Uiso 1 1 calc R U . . .
C5 C 0.2571(5) 0.2926(7) 0.3945(6) 0.046(3) Uani 1 1 d . . . . .
H5 H 0.208245 0.267615 0.412009 0.056 Uiso 1 1 calc R U . . .
C6 C 0.3132(5) 0.3411(7) 0.4454(6) 0.043(2) Uani 1 1 d . . . . .
H6A H 0.294490 0.337853 0.501187 0.052 Uiso 1 1 calc R U . . .
H6B H 0.312423 0.402339 0.429243 0.052 Uiso 1 1 calc R U . . .
C7 C 0.3986(5) 0.3084(5) 0.4414(5) 0.0299(18) Uani 1 1 d . . . . .
H7A H 0.434962 0.350544 0.466924 0.036 Uiso 1 1 calc R U . . .
H7B H 0.402988 0.253262 0.470574 0.036 Uiso 1 1 calc R U . . .
C8 C 0.5565(4) 0.1501(5) 0.2851(4) 0.0218(15) Uani 1 1 d . . . . .
C9 C 0.5242(6) 0.1288(5) 0.1466(5) 0.0315(19) Uani 1 1 d . . . . .
H9A H 0.530177 0.165879 0.099053 0.038 Uiso 1 1 calc R U . . .
H9B H 0.471551 0.099842 0.143181 0.038 Uiso 1 1 calc R U . . .
C10 C 0.5901(7) 0.0610(7) 0.1464(6) 0.050(3) Uani 1 1 d . . . . .
H10A H 0.582112 0.021308 0.101028 0.060 Uiso 1 1 calc R U . . .
H10B H 0.642789 0.089357 0.139822 0.060 Uiso 1 1 calc R U . . .
C11 C 0.5891(7) 0.0124(6) 0.2208(6) 0.045(2) Uani 1 1 d . . . . .
H11A H 0.636738 -0.025519 0.223074 0.054 Uiso 1 1 calc R U . . .
H11B H 0.540837 -0.024506 0.222410 0.054 Uiso 1 1 calc R U . . .
C12 C 0.6182(5) 0.0380(5) 0.3670(6) 0.0338(19) Uani 1 1 d . U . . .
H12A H 0.662961 -0.002571 0.357734 0.041 Uiso 0.84(8) 1 calc R U P A 1
H12B H 0.574640 0.006068 0.393888 0.041 Uiso 0.84(8) 1 calc R U P A 1
H12C H 0.676938 0.046337 0.369575 0.041 Uiso 0.16(8) 1 calc R U P A 2
H12D H 0.607689 -0.024631 0.369789 0.041 Uiso 0.16(8) 1 calc R U P A 2
C13 C 0.6458(6) 0.1082(7) 0.4191(7) 0.024(2) Uani 0.7 1 d . U P B 1
H13A H 0.694873 0.134491 0.396829 0.029 Uiso 0.7 1 calc R U P B 1
H13B H 0.658620 0.085133 0.472540 0.029 Uiso 0.7 1 calc R U P B 1
C13B C 0.581(2) 0.0800(18) 0.4373(16) 0.035(6) Uani 0.3 1 d . U P B 2
H13C H 0.612250 0.065471 0.485731 0.042 Uiso 0.3 1 calc R U P B 2
H13D H 0.525924 0.058518 0.444459 0.042 Uiso 0.3 1 calc R U P B 2
C14 C 0.5801(5) 0.1760(5) 0.4259(5) 0.0265(17) Uani 1 1 d . U . . .
H14A H 0.535172 0.152459 0.457464 0.032 Uiso 0.84(8) 1 calc R U P A 1
H14B H 0.601385 0.226914 0.454351 0.032 Uiso 0.84(8) 1 calc R U P A 1
H14C H 0.545914 0.202139 0.467463 0.032 Uiso 0.16(8) 1 calc R U P A 2
H14D H 0.635098 0.198562 0.433075 0.032 Uiso 0.16(8) 1 calc R U P A 2
C15 C 0.5946(7) 0.4103(5) 0.3893(5) 0.030(2) Uani 1 1 d . U . . .
B1 B 0.4897(5) 0.2698(5) 0.2297(5) 0.0199(17) Uani 1 1 d . . . . .
B2 B 0.5100(5) 0.2888(5) 0.3271(5) 0.0217(18) Uani 1 1 d . . . . .

loop_
_atom_site_aniso_label
_atom_site_aniso_U_11
_atom_site_aniso_U_22
_atom_site_aniso_U_33
_atom_site_aniso_U_23
_atom_site_aniso_U_13
_atom_site_aniso_U_12
Br1 0.0282(4) 0.0315(4) 0.0356(5) 0.0036(4) 0.0008(4) 0.0000(3)
S1 0.0490(15) 0.0546(16) 0.0566(17) -0.0260(13) -0.0019(13) -0.0194(12)
N1 0.015(3) 0.033(4) 0.023(3) -0.009(3) -0.004(3) -0.001(3)
N2 0.016(3) 0.024(3) 0.024(3) -0.011(3) 0.002(3) 0.001(2)
N3 0.014(3) 0.041(4) 0.036(4) -0.011(3) -0.001(3) 0.000(3)
N4 0.023(3) 0.017(3) 0.028(3) -0.002(3) -0.002(3) 0.000(3)
N5 0.019(3) 0.019(3) 0.024(3) -0.003(3) 0.001(2) -0.001(2)
N6 0.024(3) 0.013(3) 0.034(4) -0.004(3) 0.001(3) 0.003(2)
N7 0.010(3) 0.049(5) 0.030(4) 0.020(4) 0.001(3) 0.006(3)
C1 0.019(4) 0.018(4) 0.036(4) -0.005(3) 0.001(3) 0.000(3)
C2 0.025(4) 0.037(5) 0.028(4) -0.012(4) -0.005(3) -0.002(4)
C3 0.026(4) 0.042(5) 0.045(5) -0.004(4) -0.003(4) -0.003(4)
C4 0.017(4) 0.054(6) 0.050(6) -0.010(5) -0.005(4) 0.001(4)
C5 0.022(4) 0.079(7) 0.038(5) -0.016(5) 0.006(4) -0.002(5)
C6 0.038(5) 0.060(6) 0.033(5) -0.012(5) 0.006(4) 0.008(5)
C7 0.031(4) 0.033(4) 0.025(4) -0.004(3) 0.004(3) 0.001(4)
C8 0.017(3) 0.024(4) 0.024(4) 0.000(3) -0.002(3) -0.006(3)
C9 0.050(5) 0.015(4) 0.029(4) -0.003(3) 0.006(4) 0.007(3)
C10 0.068(7) 0.047(6) 0.034(5) -0.013(4) 0.005(5) 0.026(5)
C11 0.067(7) 0.028(5) 0.039(5) -0.012(4) 0.002(5) 0.014(5)
C12 0.035(5) 0.020(4) 0.046(5) 0.005(4) 0.002(4) 0.001(3)
C13 0.019(5) 0.027(5) 0.026(6) 0.006(4) -0.009(4) -0.010(4)
C13B 0.052(15) 0.032(13) 0.021(12) 0.010(10) -0.006(11) 0.018(12)
C14 0.031(4) 0.022(4) 0.026(4) 0.003(3) -0.001(3) 0.000(3)
C15 0.060(6) 0.017(4) 0.014(4) -0.001(3) 0.005(4) 0.021(4)
B1 0.016(4) 0.022(4) 0.022(4) -0.004(3) 0.000(3) -0.001(3)
B2 0.017(4) 0.021(4) 0.027(4) -0.006(3) 0.002(3) -0.004(3)

loop_
_atom_type_symbol
_atom_type_description
_atom_type_scat_dispersion_real
_atom_type_scat_dispersion_imag
_atom_type_scat_source
C C 0.0033 0.0016 'International Tables Vol C Tables 4.2.6.8 and 6.1.1.4'
H H 0.0000 0.0000 'International Tables Vol C Tables 4.2.6.8 and 6.1.1.4'
B B 0.0013 0.0007 'International Tables Vol C Tables 4.2.6.8 and 6.1.1.4'
Br Br -0.2901 2.4595 'International Tables Vol C Tables 4.2.6.8 and 6.1.1.4'
N N 0.0061 0.0033 'International Tables Vol C Tables 4.2.6.8 and 6.1.1.4'
S S 0.1246 0.1234 'International Tables Vol C Tables 4.2.6.8 and 6.1.1.4'

loop_
_exptl_crystal_face_index_h
_exptl_crystal_face_index_k
_exptl_crystal_face_index_l
_exptl_crystal_face_perp_dist
1.00 1.00 0.00 0.0890
-2.00 2.00 -1.00 0.0960
-2.00 -1.00 0.00 0.0640
-1.00 0.00 0.00 0.0610
1.00 0.00 0.00 0.0330
0.00 1.00 0.00 0.1340
0.00 -1.00 0.00 0.0720
-2.00 0.00 1.00 0.0540
2.00 0.00 -1.00 0.0490
-1.00 0.00 2.00 0.0350
0.00 0.00 1.00 0.0160
0.00 0.00 -1.00 0.0540

loop_
_geom_angle_atom_site_label_1
_geom_angle_atom_site_label_2
_geom_angle_atom_site_label_3
_geom_angle
_geom_angle_site_symmetry_1
_geom_angle_site_symmetry_3
_geom_angle_publ_flag
C1 N1 C2 122.2(6) . . ?
C1 N1 B1 110.1(6) . . ?
C2 N1 B1 127.3(6) . . ?
C1 N2 C7 122.6(6) . . ?
C1 N2 B2 112.1(6) . . ?
C7 N2 B2 125.2(6) . . ?
C1 N3 C4 120.7(7) . . ?
C1 N3 C5 120.0(7) . . ?
C4 N3 C5 118.4(7) . . ?
C8 N4 C9 120.5(6) . . ?
C8 N4 B1 110.2(6) . . ?
C9 N4 B1 129.0(6) . . ?
C8 N5 C14 121.4(6) . . ?
C8 N5 B2 111.5(6) . . ?
C14 N5 B2 127.2(6) . . ?
C8 N6 C11 120.4(7) . . ?
C8 N6 C12 120.3(6) . . ?
C12 N6 C11 119.0(6) . . ?
C15 N7 B2 174.0(9) . . ?
N1 C1 N3 121.3(7) . . ?
N2 C1 N1 116.4(6) . . ?
N2 C1 N3 122.3(7) . . ?
N1 C2 H2A 109.5 . . ?
N1 C2 H2B 109.5 . . ?
N1 C2 C3 110.8(7) . . ?
H2A C2 H2B 108.1 . . ?
C3 C2 H2A 109.5 . . ?
C3 C2 H2B 109.5 . . ?
C2 C3 H3A 109.3 . . ?
C2 C3 H3B 109.3 . . ?
H3A C3 H3B 107.9 . . ?
C4 C3 C2 111.7(8) . . ?
C4 C3 H3A 109.3 . . ?
C4 C3 H3B 109.3 . . ?
N3 C4 C3 111.3(7) . . ?
N3 C4 H4A 109.4 . . ?
N3 C4 H4B 109.4 . . ?
C3 C4 H4A 109.4 . . ?
C3 C4 H4B 109.4 . . ?
H4A C4 H4B 108.0 . . ?
N3 C5 H5 125.0 . . ?
N3 C5 C6 110.0(8) . . ?
C6 C5 H5 125.0 . . ?
C5 C6 H6A 108.8 . . ?
C5 C6 H6B 108.8 . . ?
C5 C6 C7 113.7(8) . . ?
H6A C6 H6B 107.7 . . ?
C7 C6 H6A 108.8 . . ?
C7 C6 H6B 108.8 . . ?
N2 C7 C6 109.7(7) . . ?
N2 C7 H7A 109.7 . . ?
N2 C7 H7B 109.7 . . ?
C6 C7 H7A 109.7 . . ?
C6 C7 H7B 109.7 . . ?
H7A C7 H7B 108.2 . . ?
N4 C8 N6 122.1(7) . . ?
N5 C8 N4 116.1(7) . . ?
N5 C8 N6 121.7(7) . . ?
N4 C9 H9A 109.1 . . ?
N4 C9 H9B 109.1 . . ?
N4 C9 C10 112.3(7) . . ?
H9A C9 H9B 107.9 . . ?
C10 C9 H9A 109.1 . . ?
C10 C9 H9B 109.1 . . ?
C9 C10 H10A 109.6 . . ?
C9 C10 H10B 109.6 . . ?
H10A C10 H10B 108.1 . . ?
C11 C10 C9 110.3(8) . . ?
C11 C10 H10A 109.6 . . ?
C11 C10 H10B 109.6 . . ?
N6 C11 H11A 109.4 . . ?
N6 C11 H11B 109.4 . . ?
C10 C11 N6 111.2(7) . . ?
C10 C11 H11A 109.4 . . ?
C10 C11 H11B 109.4 . . ?
H11A C11 H11B 108.0 . . ?
N6 C12 H12A 109.3 . . ?
N6 C12 H12B 109.3 . . ?
N6 C12 H12C 108.7 . . ?
N6 C12 H12D 108.7 . . ?
N6 C12 C13 111.8(7) . . ?
N6 C12 C13B 114.3(11) . . ?
H12A C12 H12B 107.9 . . ?
H12C C12 H12D 107.6 . . ?
C13 C12 H12A 109.3 . . ?
C13 C12 H12B 109.3 . . ?
C13B C12 H12C 108.7 . . ?
C13B C12 H12D 108.7 . . ?
C12 C13 H13A 109.8 . . ?
C12 C13 H13B 109.8 . . ?
C12 C13 C14 109.3(8) . . ?
H13A C13 H13B 108.3 . . ?
C14 C13 H13A 109.8 . . ?
C14 C13 H13B 109.8 . . ?
C12 C13B H13C 109.7 . . ?
C12 C13B H13D 109.7 . . ?
C12 C13B C14 109.8(19) . . ?
H13C C13B H13D 108.2 . . ?
C14 C13B H13C 109.7 . . ?
C14 C13B H13D 109.7 . . ?
N5 C14 C13 111.8(7) . . ?
N5 C14 C13B 113.5(12) . . ?
N5 C14 H14A 109.3 . . ?
N5 C14 H14B 109.3 . . ?
N5 C14 H14C 108.9 . . ?
N5 C14 H14D 108.9 . . ?
C13 C14 H14A 109.3 . . ?
C13 C14 H14B 109.3 . . ?
C13B C14 H14C 108.9 . . ?
C13B C14 H14D 108.9 . . ?
H14A C14 H14B 107.9 . . ?
H14C C14 H14D 107.7 . . ?
N7 C15 S1 178.6(10) . . ?
N1 B1 Br1 106.3(5) . . ?
N1 B1 B2 102.9(6) . . ?
N4 B1 Br1 106.9(5) . . ?
N4 B1 N1 116.1(6) . . ?
N4 B1 B2 102.8(6) . . ?
B2 B1 Br1 122.6(5) . . ?
N2 B2 N7 108.0(6) . . ?
N2 B2 B1 98.3(6) . . ?
N5 B2 N2 113.5(6) . . ?
N5 B2 N7 109.6(6) . . ?
N5 B2 B1 99.4(6) . . ?
N7 B2 B1 127.6(7) . . ?

loop_
_geom_bond_atom_site_label_1
_geom_bond_atom_site_label_2
_geom_bond_distance
_geom_bond_site_symmetry_2
_geom_bond_publ_flag
Br1 B1 2.101(9) . ?
S1 C15 1.697(11) . ?
N1 C1 1.337(10) . ?
N1 C2 1.445(9) . ?
N1 B1 1.532(10) . ?
N2 C1 1.332(10) . ?
N2 C7 1.469(10) . ?
N2 B2 1.563(10) . ?
N3 C1 1.374(9) . ?
N3 C4 1.457(11) . ?
N3 C5 1.458(11) . ?
N4 C8 1.353(10) . ?
N4 C9 1.426(10) . ?
N4 B1 1.522(10) . ?
N5 C8 1.345(9) . ?
N5 C14 1.444(10) . ?
N5 B2 1.551(10) . ?
N6 C8 1.355(10) . ?
N6 C11 1.477(10) . ?
N6 C12 1.467(11) . ?
N7 C15 0.975(11) . ?
N7 B2 1.608(12) . ?
C2 H2A 0.9900 . ?
C2 H2B 0.9900 . ?
C2 C3 1.515(11) . ?
C3 H3A 0.9900 . ?
C3 H3B 0.9900 . ?
C3 C4 1.473(13) . ?
C4 H4A 0.9900 . ?
C4 H4B 0.9900 . ?
C5 H5 0.9500 . ?
C5 C6 1.477(13) . ?
C6 H6A 0.9900 . ?
C6 H6B 0.9900 . ?
C6 C7 1.515(12) . ?
C7 H7A 0.9900 . ?
C7 H7B 0.9900 . ?
C9 H9A 0.9900 . ?
C9 H9B 0.9900 . ?
C9 C10 1.523(12) . ?
C10 H10A 0.9900 . ?
C10 H10B 0.9900 . ?
C10 C11 1.461(14) . ?
C11 H11A 0.9900 . ?
C11 H11B 0.9900 . ?
C12 H12A 0.9900 . ?
C12 H12B 0.9900 . ?
C12 H12C 0.9900 . ?
C12 H12D 0.9900 . ?
C12 C13 1.472(13) . ?
C12 C13B 1.48(3) . ?
C13 H13A 0.9900 . ?
C13 H13B 0.9900 . ?
C13 C14 1.525(13) . ?
C13B H13C 0.9900 . ?
C13B H13D 0.9900 . ?
C13B C14 1.50(3) . ?
C14 H14A 0.9900 . ?
C14 H14B 0.9900 . ?
C14 H14C 0.9900 . ?
C14 H14D 0.9900 . ?
B1 B2 1.698(12) . ?

loop_
_geom_torsion_atom_site_label_1
_geom_torsion_atom_site_label_2
_geom_torsion_atom_site_label_3
_geom_torsion_atom_site_label_4
_geom_torsion
_geom_torsion_site_symmetry_1
_geom_torsion_site_symmetry_2
_geom_torsion_site_symmetry_3
_geom_torsion_site_symmetry_4
_geom_torsion_publ_flag
Br1 B1 B2 N2 121.8(6) . . . . ?
Br1 B1 B2 N5 -122.6(6) . . . . ?
Br1 B1 B2 N7 1.2(11) . . . . ?
N1 C2 C3 C4 -49.7(10) . . . . ?
N1 B1 B2 N2 2.6(7) . . . . ?
N1 B1 B2 N5 118.2(6) . . . . ?
N1 B1 B2 N7 -117.9(8) . . . . ?
N3 C5 C6 C7 -52.7(12) . . . . ?
N4 C9 C10 C11 51.6(11) . . . . ?
N4 B1 B2 N2 -118.3(6) . . . . ?
N4 B1 B2 N5 -2.7(7) . . . . ?
N4 B1 B2 N7 121.1(8) . . . . ?
N6 C12 C13 C14 52.5(10) . . . . ?
N6 C12 C13B C14 -46(2) . . . . ?
C1 N1 C2 C3 26.6(11) . . . . ?
C1 N1 B1 Br1 -133.9(6) . . . . ?
C1 N1 B1 N4 107.4(8) . . . . ?
C1 N1 B1 B2 -3.9(8) . . . . ?
C1 N2 C7 C6 -21.1(11) . . . . ?
C1 N2 B2 N5 -104.8(7) . . . . ?
C1 N2 B2 N7 133.5(7) . . . . ?
C1 N2 B2 B1 -0.7(8) . . . . ?
C1 N3 C4 C3 -28.7(11) . . . . ?
C1 N3 C5 C6 32.5(12) . . . . ?
C2 N1 C1 N2 177.1(7) . . . . ?
C2 N1 C1 N3 -3.9(12) . . . . ?
C2 N1 B1 Br1 53.3(9) . . . . ?
C2 N1 B1 N4 -65.3(10) . . . . ?
C2 N1 B1 B2 -176.7(7) . . . . ?
C2 C3 C4 N3 50.6(10) . . . . ?
C4 N3 C1 N1 4.6(12) . . . . ?
C4 N3 C1 N2 -176.6(8) . . . . ?
C4 N3 C5 C6 -157.9(8) . . . . ?
C5 N3 C1 N1 173.9(8) . . . . ?
C5 N3 C1 N2 -7.2(12) . . . . ?
C5 N3 C4 C3 161.8(8) . . . . ?
C5 C6 C7 N2 47.0(11) . . . . ?
C7 N2 C1 N1 -179.7(7) . . . . ?
C7 N2 C1 N3 1.4(12) . . . . ?
C7 N2 B2 N5 72.8(9) . . . . ?
C7 N2 B2 N7 -48.9(10) . . . . ?
C7 N2 B2 B1 177.0(7) . . . . ?
C8 N4 C9 C10 -27.4(11) . . . . ?
C8 N4 B1 Br1 133.1(5) . . . . ?
C8 N4 B1 N1 -108.6(7) . . . . ?
C8 N4 B1 B2 2.8(7) . . . . ?
C8 N5 C14 C13 25.0(10) . . . . ?
C8 N5 C14 C13B -25.9(17) . . . . ?
C8 N5 B2 N2 105.4(7) . . . . ?
C8 N5 B2 N7 -133.8(6) . . . . ?
C8 N5 B2 B1 1.9(7) . . . . ?
C8 N6 C11 C10 28.6(12) . . . . ?
C8 N6 C12 C13 -29.3(11) . . . . ?
C8 N6 C12 C13B 23.1(17) . . . . ?
C9 N4 C8 N5 -175.7(7) . . . . ?
C9 N4 C8 N6 3.0(11) . . . . ?
C9 N4 B1 Br1 -53.7(9) . . . . ?
C9 N4 B1 N1 64.6(10) . . . . ?
C9 N4 B1 B2 176.0(7) . . . . ?
C9 C10 C11 N6 -51.1(12) . . . . ?
C11 N6 C8 N4 -3.1(11) . . . . ?
C11 N6 C8 N5 175.5(8) . . . . ?
C11 N6 C12 C13 156.3(8) . . . . ?
C11 N6 C12 C13B -151.3(16) . . . . ?
C12 N6 C8 N4 -177.4(7) . . . . ?
C12 N6 C8 N5 1.3(11) . . . . ?
C12 N6 C11 C10 -157.1(8) . . . . ?
C12 C13 C14 N5 -50.8(10) . . . . ?
C12 C13B C14 N5 47(2) . . . . ?
C14 N5 C8 N4 179.2(6) . . . . ?
C14 N5 C8 N6 0.5(11) . . . . ?
C14 N5 B2 N2 -74.0(9) . . . . ?
C14 N5 B2 N7 46.8(9) . . . . ?
C14 N5 B2 B1 -177.5(7) . . . . ?
B1 N1 C1 N2 3.9(9) . . . . ?
B1 N1 C1 N3 -177.1(7) . . . . ?
B1 N1 C2 C3 -161.4(7) . . . . ?
B1 N4 C8 N5 -1.8(9) . . . . ?
B1 N4 C8 N6 176.9(6) . . . . ?
B1 N4 C9 C10 160.0(8) . . . . ?
B2 N2 C1 N1 -2.0(9) . . . . ?
B2 N2 C1 N3 179.1(7) . . . . ?
B2 N2 C7 C6 161.5(7) . . . . ?
B2 N5 C8 N4 -0.3(9) . . . . ?
B2 N5 C8 N6 -179.0(6) . . . . ?
B2 N5 C14 C13 -155.6(7) . . . . ?
B2 N5 C14 C13B 153.4(15) . . . . ?

loop_
_smtbx_masks_void_nr
_smtbx_masks_void_average_x
_smtbx_masks_void_average_y
_smtbx_masks_void_average_z
_smtbx_masks_void_volume
_smtbx_masks_void_count_electrons
_smtbx_masks_void_content
1 0.169 -0.057 0.860 106.5 41.8 '1 CH2Cl2'
2 0.169 0.557 0.360 106.5 41.2 '1 CH2Cl2'
3 0.331 0.057 0.360 106.5 41.7 '1 CH2Cl2'
4 0.331 0.443 0.860 106.5 42.2 '1 CH2Cl2'
5 0.669 -0.057 0.640 106.5 41.9 '1 CH2Cl2'
6 0.669 0.557 0.140 106.5 41.4 '1 CH2Cl2'
7 0.831 0.057 0.140 106.5 41.9 '1 CH2Cl2'
8 0.831 0.443 0.640 106.5 42.4 '1 CH2Cl2'
